data_4085462
loop_
_publ_author_name
'Chu, Wan-Yi'
'Zhou, Xiaoyuan'
'Rauchfuss, Thomas B.'

_publ_section_title
;
 Cooperative Metal--Ligand Reactivity and Catalysis in Low-Spin Ferrous
 Alkoxides
;
_journal_issue 9
_journal_name_full Organometallics
_journal_page_first 1619
_journal_paper_doi 10.1021/om501152h
_journal_volume 34
_journal_year 2015
_chemical_formula_moiety 'C42 H39 Fe O3 P3, 2(C H2 Cl2)'
_chemical_formula_sum 'C44 H43 Cl4 Fe O3 P3'
_chemical_formula_weight 910.34
_chemical_name_systematic
; 
 ? 
;
_space_group_crystal_system monoclinic
_space_group_IT_number 14
_space_group_name_Hall '-P 2yn'
_space_group_name_H-M_alt 'P 1 21/n 1'
_symmetry_space_group_name_Hall '-P 2yn'
_symmetry_space_group_name_H-M 'P 1 21/n 1'
_atom_sites_solution_hydrogens geom
_atom_sites_solution_primary iterative
_audit_creation_date 2014-09-05
_audit_creation_method
; 
Olex2 1.2 
(compiled 2014.08.28 svn.r2986 for OlexSys, GUI svn.r4874) 
;
_cell_angle_alpha 90
_cell_angle_beta 95.781(7)
_cell_angle_gamma 90
_cell_formula_units_Z 4
_cell_length_a 10.342(2)
_cell_length_b 19.477(4)
_cell_length_c 21.417(5)
_cell_measurement_reflns_used 4350
_cell_measurement_temperature 173.15
_cell_measurement_theta_max 23.72
_cell_measurement_theta_min 2.28
_cell_volume 4292.1(16)
_computing_cell_refinement 'SAINT V8.34A (Bruker, 2005)'
_computing_data_collection 'APEX2 V2013.10-0 (Bruker, 2013)'
_computing_data_reduction
; 
SAINT V8.34A, XPREP v2013/3, SADABS V2012/1, TWINABS V2012/1 
(Bruker, 2012 & 2013) 
;
_computing_molecular_graphics 'Olex2 (Dolomanov et al., 2009)'
_computing_publication_material 'Olex2 (Dolomanov et al., 2009)'
_computing_structure_refinement 'SHELX-2013-4 (Sheldrick, 2013)'
_computing_structure_solution 'SHELX-2013-4 (Sheldrick, 2013)'
_diffrn_ambient_temperature 173.15
_diffrn_detector 'Bruker APEXII CCD area detector'
_diffrn_detector_type 'CCD area detector'
_diffrn_measured_fraction_theta_full 1.000
_diffrn_measured_fraction_theta_max 0.998
_diffrn_measurement_device 'kappa diffractometer'
_diffrn_measurement_device_type 'Bruker Kappa/ApexII CCD'
_diffrn_measurement_method 'profile data from \f and \w scans'
_diffrn_radiation_monochromator graphite
_diffrn_radiation_probe x-ray
_diffrn_radiation_type MoK\a
_diffrn_radiation_wavelength 0.71073
_diffrn_radiation_wavelength_id cm11h2_0m
_diffrn_reflns_av_R_equivalents 0.0750
_diffrn_reflns_av_unetI/netI 0.0756
_diffrn_reflns_Laue_measured_fraction_full 1.000
_diffrn_reflns_Laue_measured_fraction_max 0.998
_diffrn_reflns_limit_h_max 12
_diffrn_reflns_limit_h_min -12
_diffrn_reflns_limit_k_max 23
_diffrn_reflns_limit_k_min -23
_diffrn_reflns_limit_l_max 16
_diffrn_reflns_limit_l_min -25
_diffrn_reflns_number 33747
_diffrn_reflns_point_group_measured_fraction_full 1.000
_diffrn_reflns_point_group_measured_fraction_max 0.998
_diffrn_reflns_theta_full 25.000
_diffrn_reflns_theta_max 25.383
_diffrn_reflns_theta_min 1.911
_diffrn_source 'fine-focus sealed X-ray tube'
_diffrn_source_target Mo
_diffrn_source_type 'Siemens fine-focus sealed tube'
_diffrn_standards_number 0
_exptl_absorpt_coefficient_mu 0.751
_exptl_absorpt_correction_T_max 0.9779
_exptl_absorpt_correction_T_min 0.8422
_exptl_absorpt_correction_type integration
_exptl_absorpt_process_details
; 
SADABS-2012/1 (Bruker,2012) was used for absorption correction. 
wR2(int) was 0.1046 before and 0.0553 after correction. 
The Ratio of minimum to maximum transmission is 0.8612. 
The \l/2 correction factor is 0.0015. 
;
_exptl_crystal_colour orange
_exptl_crystal_colour_primary orange
_exptl_crystal_density_diffrn 1.409
_exptl_crystal_description column
_exptl_crystal_F_000 1880
_exptl_crystal_id cm11h2_0m
_exptl_crystal_preparation
; 
The data crystal was mounted using oil (Parantone-N, Exxon) to a 
0.3 mm cryo-loop (Hampton Research) with the (-1 -1 -2) scattering 
planes roughly normal to the spindle axis. 
;
_exptl_crystal_size_max 0.398
_exptl_crystal_size_mid 0.075
_exptl_crystal_size_min 0.048
_refine_diff_density_max 0.937
_refine_diff_density_min -0.352
_refine_diff_density_rms 0.079
_refine_ls_extinction_method none
_refine_ls_goodness_of_fit_ref 1.034
_refine_ls_hydrogen_treatment constr
_refine_ls_matrix_type full
_refine_ls_number_parameters 499
_refine_ls_number_reflns 7872
_refine_ls_number_restraints 0
_refine_ls_restrained_S_all 1.034
_refine_ls_R_factor_all 0.0837
_refine_ls_R_factor_gt 0.0463
_refine_ls_shift/su_max 0.001
_refine_ls_shift/su_mean 0.000
_refine_ls_structure_factor_coef Fsqd
_refine_ls_weighting_details 'w=1/[\s^2^(Fo^2^)+(0.0424P)^2^+1.6523P] where P=(Fo^2^+2Fc^2^)/3'
_refine_ls_weighting_scheme calc
_refine_ls_wR_factor_gt 0.0950
_refine_ls_wR_factor_ref 0.1096
_reflns_Friedel_coverage 0.000
_reflns_number_gt 5320
_reflns_number_total 7872
_reflns_threshold_expression 'I > 2\s(I)'
_cod_data_source_file om501152h_si_001.cif
_cod_data_source_block Fe(P2O2)(CO)(PMe3)
_cod_depositor_comments 'Adding full bibliography for 4085461--4085465.cif.'
_cod_database_code 4085462
_shelxl_version_number 2014-3
_shelx_space_group_comment
; 
The symmetry employed for this shelxl refinement is uniquely defined 
by the following loop, which should always be used as a source of 
symmetry information in preference to the above space-group names. 
They are only intended as comments. 
;
_shelx_estimated_absorpt_t_max 0.965
_shelx_estimated_absorpt_t_min 0.754
_olex2_refinement_description
; 
1. Fixed Uiso 
 At 1.2 times of: 
  All C(H) groups, All C(H,H) groups 
 At 1.5 times of: 
  All C(H,H,H) groups 
2.a Ternary CH refined with riding coordinates: 
 C5(H5), C6(H6) 
2.b Secondary CH2 refined with riding coordinates: 
 C44(H44A,H44B), C43(H43A,H43B) 
2.c Aromatic/amide H refined with riding coordinates: 
 C8(H8), C9(H9), C10(H10), C11(H11), C14(H14), C15(H15), C16(H16), C17(H17), 
 C18(H18), C20(H20), C21(H21), C22(H22), C23(H23), C24(H24), 
  C26(H26), C27(H27), 
  C28(H28), C29(H29), C32(H32), C33(H33), C34(H34), C35(H35), C36(H36), 
 C38(H38), C39(H39), C40(H40), C41(H41), C42(H42) 
2.d Idealised Me refined as rotating group: 
 C2(H2A,H2B,H2C), C3(H3A,H3B,H3C), C4(H4A,H4B,H4C) 
;
_olex2_submission_special_instructions 'No special instructions were received'

loop_
_space_group_symop_operation_xyz
'x, y, z'
'-x+1/2, y+1/2, -z+1/2'
'-x, -y, -z'
'x-1/2, -y-1/2, z-1/2'

loop_
_atom_site_label
_atom_site_type_symbol
_atom_site_fract_x
_atom_site_fract_y
_atom_site_fract_z
_atom_site_U_iso_or_equiv
_atom_site_adp_type
_atom_site_occupancy
_atom_site_site_symmetry_order
_atom_site_calc_flag
_atom_site_refinement_flags_posn
Fe1 Fe 0.07471(4) 0.28073(2) 0.34517(2) 0.01544(13) Uani 1 1 d .
P1 P 0.09060(9) 0.24489(5) 0.24666(4) 0.0208(2) Uani 1 1 d .
P2 P -0.00535(9) 0.38876(4) 0.32603(4) 0.0172(2) Uani 1 1 d .
P3 P 0.12574(9) 0.18042(4) 0.39608(4) 0.0169(2) Uani 1 1 d .
O1 O 0.3457(3) 0.31890(13) 0.34692(12) 0.0346(7) Uani 1 1 d .
O2 O 0.0545(2) 0.31393(11) 0.43069(10) 0.0181(5) Uani 1 1 d .
O3 O -0.1078(2) 0.25184(11) 0.34535(10) 0.0173(5) Uani 1 1 d .
C1 C 0.2370(4) 0.30442(17) 0.34689(16) 0.0224(8) Uani 1 1 d .
C2 C 0.2083(4) 0.17770(19) 0.23489(17) 0.0332(10) Uani 1 1 d .
H2A H 0.2943 0.1917 0.2541 0.050 Uiso 1 1 calc GR
H2B H 0.2116 0.1702 0.1898 0.050 Uiso 1 1 calc GR
H2C H 0.1822 0.1351 0.2544 0.050 Uiso 1 1 calc GR
C3 C 0.1504(4) 0.30747(19) 0.19269(17) 0.0307(9) Uani 1 1 d .
H3A H 0.0871 0.3448 0.1853 0.046 Uiso 1 1 calc GR
H3B H 0.1625 0.2849 0.1528 0.046 Uiso 1 1 calc GR
H3C H 0.2335 0.3262 0.2111 0.046 Uiso 1 1 calc GR
C4 C -0.0555(4) 0.2119(2) 0.20238(17) 0.0330(10) Uani 1 1 d .
H4A H -0.0893 0.1731 0.2250 0.049 Uiso 1 1 calc GR
H4B H -0.0348 0.1966 0.1610 0.049 Uiso 1 1 calc GR
H4C H -0.1213 0.2482 0.1973 0.049 Uiso 1 1 calc GR
C5 C -0.1634(3) 0.27947(17) 0.39687(15) 0.0180(8) Uani 1 1 d .
H5 H -0.2310 0.2468 0.4091 0.022 Uiso 1 1 calc R
C6 C -0.0574(3) 0.28731(17) 0.45317(15) 0.0179(8) Uani 1 1 d .
H6 H -0.0891 0.3213 0.4831 0.022 Uiso 1 1 calc R
C7 C -0.0373(3) 0.21962(17) 0.48669(15) 0.0186(8) Uani 1 1 d .
C8 C -0.0976(3) 0.20761(18) 0.54149(15) 0.0234(8) Uani 1 1 d .
H8 H -0.1468 0.2432 0.5581 0.028 Uiso 1 1 calc R
C9 C -0.0868(4) 0.14518(19) 0.57159(16) 0.0275(9) Uani 1 1 d .
H9 H -0.1284 0.1382 0.6087 0.033 Uiso 1 1 calc R
C10 C -0.0159(4) 0.09253(18) 0.54822(16) 0.0257(9) Uani 1 1 d .
H10 H -0.0095 0.0492 0.5686 0.031 Uiso 1 1 calc R
C11 C 0.0453(3) 0.10395(18) 0.49493(15) 0.0233(8) Uani 1 1 d .
H11 H 0.0952 0.0682 0.4790 0.028 Uiso 1 1 calc R
C12 C 0.0354(3) 0.16709(17) 0.46380(15) 0.0188(8) Uani 1 1 d .
C13 C 0.0906(3) 0.09851(17) 0.35587(15) 0.0190(8) Uani 1 1 d .
C14 C -0.0362(4) 0.09053(18) 0.32732(16) 0.0253(9) Uani 1 1 d .
H14 H -0.0978 0.1262 0.3306 0.030 Uiso 1 1 calc R
C15 C -0.0733(4) 0.03174(19) 0.29460(17) 0.0325(10) Uani 1 1 d .
H15 H -0.1602 0.0266 0.2762 0.039 Uiso 1 1 calc R
C16 C 0.0175(4) -0.02039(19) 0.28857(17) 0.0344(10) Uani 1 1 d .
H16 H -0.0064 -0.0603 0.2647 0.041 Uiso 1 1 calc R
C17 C 0.1408(4) -0.01351(18) 0.31723(17) 0.0291(9) Uani 1 1 d .
H17 H 0.2019 -0.0494 0.3139 0.035 Uiso 1 1 calc R
C18 C 0.1785(4) 0.04535(17) 0.35121(16) 0.0240(8) Uani 1 1 d .
H18 H 0.2644 0.0491 0.3712 0.029 Uiso 1 1 calc R
C19 C 0.2933(3) 0.17482(17) 0.43225(15) 0.0206(8) Uani 1 1 d .
C20 C 0.3965(4) 0.16121(18) 0.39740(17) 0.0274(9) Uani 1 1 d .
H20 H 0.3801 0.1528 0.3536 0.033 Uiso 1 1 calc R
C21 C 0.5237(4) 0.1597(2) 0.42567(19) 0.0335(10) Uani 1 1 d .
H21 H 0.5930 0.1492 0.4013 0.040 Uiso 1 1 calc R
C22 C 0.5495(4) 0.1733(2) 0.4884(2) 0.0435(12) Uani 1 1 d .
H22 H 0.6362 0.1715 0.5078 0.052 Uiso 1 1 calc R
C23 C 0.4487(4) 0.1896(2) 0.52293(19) 0.0498(13) Uani 1 1 d .
H23 H 0.4666 0.2005 0.5662 0.060 Uiso 1 1 calc R
C24 C 0.3213(4) 0.1903(2) 0.49567(17) 0.0334(10) Uani 1 1 d .
H24 H 0.2529 0.2013 0.5204 0.040 Uiso 1 1 calc R
C25 C -0.2257(3) 0.34886(17) 0.38479(15) 0.0185(8) Uani 1 1 d .
C26 C -0.3476(3) 0.36211(19) 0.40419(16) 0.0253(8) Uani 1 1 d .
H26 H -0.3931 0.3262 0.4226 0.030 Uiso 1 1 calc R
C27 C -0.4041(4) 0.42615(19) 0.39731(16) 0.0263(9) Uani 1 1 d .
H27 H -0.4869 0.4343 0.4114 0.032 Uiso 1 1 calc R
C28 C -0.3397(3) 0.47844(18) 0.36982(15) 0.0238(8) Uani 1 1 d .
H28 H -0.3781 0.5227 0.3651 0.029 Uiso 1 1 calc R
C29 C -0.2206(3) 0.46657(17) 0.34939(15) 0.0218(8) Uani 1 1 d .
H29 H -0.1776 0.5025 0.3297 0.026 Uiso 1 1 calc R
C30 C -0.1612(3) 0.40212(17) 0.35706(14) 0.0165(8) Uani 1 1 d .
C31 C -0.0549(3) 0.41989(17) 0.24639(15) 0.0181(8) Uani 1 1 d .
C32 C -0.1585(3) 0.38470(19) 0.21426(16) 0.0266(9) Uani 1 1 d .
H32 H -0.1998 0.3490 0.2351 0.032 Uiso 1 1 calc R
C33 C -0.2028(4) 0.4005(2) 0.15268(18) 0.0373(10) Uani 1 1 d .
H33 H -0.2732 0.3757 0.1316 0.045 Uiso 1 1 calc R
C34 C -0.1439(4) 0.4525(2) 0.12230(18) 0.0409(11) Uani 1 1 d .
H34 H -0.1736 0.4636 0.0801 0.049 Uiso 1 1 calc R
C35 C -0.0425(4) 0.4882(2) 0.15308(18) 0.0390(11) Uani 1 1 d .
H35 H -0.0018 0.5238 0.1318 0.047 Uiso 1 1 calc R
C36 C 0.0016(4) 0.47293(18) 0.21516(17) 0.0279(9) Uani 1 1 d .
H36 H 0.0706 0.4988 0.2362 0.033 Uiso 1 1 calc R
C37 C 0.0988(3) 0.45641(16) 0.36252(16) 0.0196(8) Uani 1 1 d .
C38 C 0.0669(4) 0.49255(17) 0.41487(16) 0.0266(9) Uani 1 1 d .
H38 H -0.0123 0.4830 0.4320 0.032 Uiso 1 1 calc R
C39 C 0.1502(4) 0.5424(2) 0.44220(19) 0.0391(11) Uani 1 1 d .
H39 H 0.1276 0.5664 0.4782 0.047 Uiso 1 1 calc R
C40 C 0.2642(4) 0.5575(2) 0.4180(2) 0.0402(11) Uani 1 1 d .
H40 H 0.3202 0.5921 0.4365 0.048 Uiso 1 1 calc R
C41 C 0.2971(4) 0.52135(19) 0.3658(2) 0.0349(10) Uani 1 1 d .
H41 H 0.3762 0.5315 0.3486 0.042 Uiso 1 1 calc R
C42 C 0.2163(3) 0.47103(18) 0.33875(17) 0.0255(9) Uani 1 1 d .
H42 H 0.2409 0.4461 0.3037 0.031 Uiso 1 1 calc R
Cl3 Cl 0.40293(11) 0.85838(6) 0.73777(5) 0.0478(3) Uani 1 1 d .
Cl4 Cl 0.45020(11) 0.72387(6) 0.79408(5) 0.0492(3) Uani 1 1 d .
C44 C 0.3922(4) 0.7691(2) 0.72589(17) 0.0365(10) Uani 1 1 d .
H44A H 0.3005 0.7563 0.7136 0.044 Uiso 1 1 calc R
H44B H 0.4436 0.7560 0.6911 0.044 Uiso 1 1 calc R
Cl1 Cl 0.40675(12) 0.37416(8) 0.52757(6) 0.0668(4) Uani 1 1 d .
Cl2 Cl 0.18128(11) 0.34601(6) 0.59346(5) 0.0519(3) Uani 1 1 d .
C43 C 0.2381(4) 0.3846(2) 0.52816(18) 0.0451(12) Uani 1 1 d .
H43A H 0.2172 0.4342 0.5282 0.054 Uiso 1 1 calc R
H43B H 0.1932 0.3642 0.4895 0.054 Uiso 1 1 calc R

loop_
_atom_site_aniso_label
_atom_site_aniso_U_11
_atom_site_aniso_U_22
_atom_site_aniso_U_33
_atom_site_aniso_U_23
_atom_site_aniso_U_13
_atom_site_aniso_U_12
Fe1 0.0142(3) 0.0156(3) 0.0163(2) -0.0013(2) 0.0007(2) -0.0015(2)
P1 0.0233(6) 0.0212(5) 0.0180(4) -0.0006(4) 0.0028(4) -0.0010(4)
P2 0.0153(5) 0.0165(5) 0.0198(4) -0.0001(4) 0.0013(4) -0.0017(4)
P3 0.0166(5) 0.0164(5) 0.0176(4) -0.0007(4) 0.0014(4) -0.0001(4)
O1 0.0185(16) 0.0351(16) 0.0507(17) 0.0021(14) 0.0052(13) -0.0045(13)
O2 0.0176(13) 0.0207(13) 0.0161(11) -0.0040(10) 0.0021(10) -0.0054(11)
O3 0.0130(13) 0.0185(12) 0.0202(12) -0.0040(10) 0.0011(10) -0.0018(10)
C1 0.030(2) 0.0138(18) 0.0234(19) -0.0011(15) 0.0015(17) -0.0004(17)
C2 0.044(3) 0.032(2) 0.026(2) 0.0000(18) 0.0135(19) 0.005(2)
C3 0.034(2) 0.030(2) 0.029(2) 0.0044(18) 0.0088(18) -0.0013(19)
C4 0.037(3) 0.037(2) 0.024(2) -0.0023(18) 0.0004(18) -0.010(2)
C5 0.0156(19) 0.0185(18) 0.0204(17) 0.0004(15) 0.0043(14) -0.0029(16)
C6 0.0170(19) 0.0187(18) 0.0183(17) -0.0028(15) 0.0029(14) 0.0011(16)
C7 0.0132(19) 0.0212(19) 0.0204(17) -0.0012(15) -0.0036(14) -0.0045(16)
C8 0.021(2) 0.028(2) 0.0213(18) -0.0028(16) 0.0021(15) 0.0013(17)
C9 0.030(2) 0.034(2) 0.0192(18) 0.0040(17) 0.0063(16) -0.0025(19)
C10 0.032(2) 0.022(2) 0.0237(19) 0.0067(16) 0.0016(17) -0.0046(18)
C11 0.026(2) 0.021(2) 0.0230(19) -0.0011(16) 0.0023(16) 0.0005(17)
C12 0.018(2) 0.0209(19) 0.0168(17) 0.0010(15) -0.0001(15) -0.0040(16)
C13 0.025(2) 0.0165(18) 0.0161(17) 0.0017(14) 0.0063(15) -0.0019(16)
C14 0.026(2) 0.023(2) 0.0266(19) 0.0007(16) 0.0024(17) -0.0012(17)
C15 0.038(3) 0.029(2) 0.028(2) -0.0036(18) -0.0048(19) -0.012(2)
C16 0.063(3) 0.017(2) 0.023(2) -0.0064(16) 0.005(2) -0.010(2)
C17 0.039(3) 0.017(2) 0.033(2) 0.0024(17) 0.0144(19) 0.0062(19)
C18 0.029(2) 0.020(2) 0.0237(19) 0.0040(16) 0.0070(16) 0.0006(17)
C19 0.020(2) 0.0185(19) 0.0231(18) 0.0017(15) 0.0020(16) -0.0009(16)
C20 0.028(2) 0.026(2) 0.028(2) 0.0020(17) 0.0044(17) -0.0014(18)
C21 0.018(2) 0.036(2) 0.047(3) 0.003(2) 0.0041(19) -0.0002(19)
C22 0.020(2) 0.058(3) 0.050(3) 0.006(2) -0.012(2) -0.002(2)
C23 0.034(3) 0.081(4) 0.031(2) -0.005(2) -0.013(2) -0.008(3)
C24 0.025(2) 0.047(3) 0.028(2) -0.0066(19) 0.0001(18) -0.002(2)
C25 0.0125(19) 0.024(2) 0.0185(17) -0.0039(15) -0.0002(14) -0.0019(16)
C26 0.020(2) 0.029(2) 0.028(2) 0.0008(17) 0.0071(16) -0.0034(18)
C27 0.017(2) 0.033(2) 0.029(2) -0.0005(18) 0.0043(16) 0.0083(18)
C28 0.020(2) 0.026(2) 0.0252(19) -0.0003(16) -0.0011(16) 0.0056(17)
C29 0.021(2) 0.0175(19) 0.0265(19) 0.0006(15) -0.0004(16) 0.0002(16)
C30 0.0126(19) 0.0199(19) 0.0163(17) -0.0020(14) -0.0023(14) 0.0013(15)
C31 0.018(2) 0.0163(18) 0.0206(18) 0.0030(15) 0.0045(15) 0.0051(16)
C32 0.023(2) 0.030(2) 0.026(2) 0.0035(17) 0.0017(17) -0.0002(18)
C33 0.035(3) 0.043(3) 0.032(2) 0.000(2) -0.0050(19) -0.001(2)
C34 0.052(3) 0.044(3) 0.025(2) 0.008(2) -0.005(2) 0.004(2)
C35 0.053(3) 0.030(2) 0.033(2) 0.0114(19) 0.004(2) -0.004(2)
C36 0.028(2) 0.023(2) 0.032(2) 0.0044(17) -0.0014(18) -0.0024(18)
C37 0.020(2) 0.0114(17) 0.0266(19) 0.0015(15) -0.0036(16) -0.0010(15)
C38 0.026(2) 0.021(2) 0.033(2) -0.0030(17) 0.0003(17) -0.0036(17)
C39 0.046(3) 0.033(2) 0.037(2) -0.010(2) -0.007(2) -0.003(2)
C40 0.035(3) 0.024(2) 0.057(3) -0.002(2) -0.018(2) -0.009(2)
C41 0.018(2) 0.025(2) 0.060(3) 0.009(2) -0.002(2) -0.0041(18)
C42 0.019(2) 0.021(2) 0.037(2) 0.0030(17) 0.0041(17) 0.0004(17)
Cl3 0.0535(8) 0.0371(6) 0.0541(7) -0.0004(5) 0.0124(6) -0.0020(6)
Cl4 0.0431(7) 0.0532(7) 0.0491(6) 0.0169(6) -0.0066(5) -0.0067(6)
C44 0.033(3) 0.043(3) 0.032(2) 0.0002(19) -0.0030(18) -0.007(2)
Cl1 0.0536(8) 0.0885(10) 0.0616(8) -0.0136(7) 0.0216(6) -0.0182(7)
Cl2 0.0440(7) 0.0664(8) 0.0453(6) 0.0025(6) 0.0039(5) -0.0052(6)
C43 0.052(3) 0.045(3) 0.034(2) 0.007(2) -0.018(2) -0.015(2)

loop_
_atom_type_symbol
_atom_type_description
_atom_type_scat_dispersion_real
_atom_type_scat_dispersion_imag
_atom_type_scat_source
C C 0.0033 0.0016 'International Tables Vol C Tables 4.2.6.8 and 6.1.1.4'
H H 0.0000 0.0000 'International Tables Vol C Tables 4.2.6.8 and 6.1.1.4'
Cl Cl 0.1484 0.1585 'International Tables Vol C Tables 4.2.6.8 and 6.1.1.4'
Fe Fe 0.3463 0.8444 'International Tables Vol C Tables 4.2.6.8 and 6.1.1.4'
O O 0.0106 0.0060 'International Tables Vol C Tables 4.2.6.8 and 6.1.1.4'
P P 0.1023 0.0942 'International Tables Vol C Tables 4.2.6.8 and 6.1.1.4'

loop_
_exptl_crystal_face_index_h
_exptl_crystal_face_index_k
_exptl_crystal_face_index_l
_exptl_crystal_face_perp_dist
-1.00 0.00 0.00 0.1940
1.00 0.00 0.00 0.1690
0.00 1.00 -1.00 0.0190
0.00 -1.00 1.00 0.0240
0.00 -1.00 -2.00 0.0270
0.00 1.00 2.00 0.0320

loop_
_geom_angle_atom_site_label_1
_geom_angle_atom_site_label_2
_geom_angle_atom_site_label_3
_geom_angle
P1 Fe1 P2 100.23(4)
P1 Fe1 P3 98.52(4)
P3 Fe1 P2 160.15(4)
O2 Fe1 P1 177.84(7)
O2 Fe1 P2 78.12(7)
O2 Fe1 P3 82.97(7)
O3 Fe1 P1 94.24(7)
O3 Fe1 P2 86.18(7)
O3 Fe1 P3 85.97(7)
O3 Fe1 O2 84.29(9)
C1 Fe1 P1 86.59(11)
C1 Fe1 P2 95.24(11)
C1 Fe1 P3 92.34(11)
C1 Fe1 O2 94.93(13)
C1 Fe1 O3 178.22(13)
C2 P1 Fe1 117.83(12)
C2 P1 C3 96.79(17)
C3 P1 Fe1 116.62(13)
C4 P1 Fe1 117.68(13)
C4 P1 C2 101.86(18)
C4 P1 C3 102.82(17)
C30 P2 Fe1 112.59(11)
C30 P2 C31 96.74(15)
C30 P2 C37 104.24(16)
C31 P2 Fe1 122.28(11)
C37 P2 Fe1 113.60(11)
C37 P2 C31 104.89(15)
C12 P3 Fe1 113.05(12)
C12 P3 C13 99.02(15)
C12 P3 C19 101.20(15)
C13 P3 Fe1 119.83(11)
C19 P3 Fe1 114.76(11)
C19 P3 C13 106.38(16)
C6 O2 Fe1 111.55(18)
C5 O3 Fe1 111.14(18)
O1 C1 Fe1 178.2(3)
P1 C2 H2A 109.5
P1 C2 H2B 109.5
P1 C2 H2C 109.5
H2A C2 H2B 109.5
H2A C2 H2C 109.5
H2B C2 H2C 109.5
P1 C3 H3A 109.5
P1 C3 H3B 109.5
P1 C3 H3C 109.5
H3A C3 H3B 109.5
H3A C3 H3C 109.5
H3B C3 H3C 109.5
P1 C4 H4A 109.5
P1 C4 H4B 109.5
P1 C4 H4C 109.5
H4A C4 H4B 109.5
H4A C4 H4C 109.5
H4B C4 H4C 109.5
O3 C5 H5 108.4
O3 C5 C6 109.6(3)
O3 C5 C25 114.3(3)
C6 C5 H5 108.4
C25 C5 H5 108.4
C25 C5 C6 107.5(3)
O2 C6 C5 108.2(2)
O2 C6 H6 108.2
O2 C6 C7 114.2(3)
C5 C6 H6 108.2
C7 C6 C5 109.7(3)
C7 C6 H6 108.2
C8 C7 C6 119.5(3)
C12 C7 C6 122.1(3)
C12 C7 C8 118.3(3)
C7 C8 H8 119.4
C9 C8 C7 121.2(3)
C9 C8 H8 119.4
C8 C9 H9 119.8
C8 C9 C10 120.4(3)
C10 C9 H9 119.8
C9 C10 H10 120.5
C11 C10 C9 119.0(3)
C11 C10 H10 120.5
C10 C11 H11 119.4
C10 C11 C12 121.3(3)
C12 C11 H11 119.4
C7 C12 P3 121.0(3)
C7 C12 C11 119.8(3)
C11 C12 P3 119.1(3)
C14 C13 P3 115.8(3)
C18 C13 P3 125.6(3)
C18 C13 C14 118.6(3)
C13 C14 H14 119.5
C15 C14 C13 121.0(4)
C15 C14 H14 119.5
C14 C15 H15 120.1
C14 C15 C16 119.8(4)
C16 C15 H15 120.1
C15 C16 H16 120.2
C17 C16 C15 119.5(3)
C17 C16 H16 120.2
C16 C17 H17 119.5
C16 C17 C18 121.0(4)
C18 C17 H17 119.5
C13 C18 C17 120.0(3)
C13 C18 H18 120.0
C17 C18 H18 120.0
C20 C19 P3 122.1(3)
C20 C19 C24 118.0(3)
C24 C19 P3 119.7(3)
C19 C20 H20 119.5
C19 C20 C21 121.0(3)
C21 C20 H20 119.5
C20 C21 H21 119.8
C22 C21 C20 120.4(4)
C22 C21 H21 119.8
C21 C22 H22 120.4
C21 C22 C23 119.3(4)
C23 C22 H22 120.4
C22 C23 H23 119.5
C22 C23 C24 121.0(4)
C24 C23 H23 119.5
C19 C24 H24 119.8
C23 C24 C19 120.3(4)
C23 C24 H24 119.8
C26 C25 C5 120.0(3)
C26 C25 C30 118.4(3)
C30 C25 C5 121.6(3)
C25 C26 H26 119.2
C27 C26 C25 121.5(3)
C27 C26 H26 119.2
C26 C27 H27 120.1
C26 C27 C28 119.7(3)
C28 C27 H27 120.1
C27 C28 H28 120.0
C29 C28 C27 120.0(3)
C29 C28 H28 120.0
C28 C29 H29 119.6
C28 C29 C30 120.8(3)
C30 C29 H29 119.6
C25 C30 P2 121.8(3)
C25 C30 C29 119.5(3)
C29 C30 P2 118.6(3)
C32 C31 P2 115.2(3)
C36 C31 P2 126.9(3)
C36 C31 C32 117.9(3)
C31 C32 H32 119.2
C33 C32 C31 121.6(4)
C33 C32 H32 119.2
C32 C33 H33 120.2
C34 C33 C32 119.6(4)
C34 C33 H33 120.2
C33 C34 H34 120.1
C35 C34 C33 119.9(4)
C35 C34 H34 120.1
C34 C35 H35 119.6
C34 C35 C36 120.8(4)
C36 C35 H35 119.6
C31 C36 C35 120.3(4)
C31 C36 H36 119.9
C35 C36 H36 119.9
C38 C37 P2 122.2(3)
C38 C37 C42 118.5(3)
C42 C37 P2 119.3(3)
C37 C38 H38 119.8
C39 C38 C37 120.5(4)
C39 C38 H38 119.8
C38 C39 H39 119.6
C40 C39 C38 120.8(4)
C40 C39 H39 119.6
C39 C40 H40 120.4
C39 C40 C41 119.1(4)
C41 C40 H40 120.4
C40 C41 H41 119.6
C42 C41 C40 120.7(4)
C42 C41 H41 119.6
C37 C42 H42 119.8
C41 C42 C37 120.4(4)
C41 C42 H42 119.8
Cl3 C44 H44A 109.4
Cl3 C44 H44B 109.4
Cl4 C44 Cl3 111.3(2)
Cl4 C44 H44A 109.4
Cl4 C44 H44B 109.4
H44A C44 H44B 108.0
Cl1 C43 H43A 109.3
Cl1 C43 H43B 109.3
Cl2 C43 Cl1 111.8(2)
Cl2 C43 H43A 109.3
Cl2 C43 H43B 109.3
H43A C43 H43B 107.9

loop_
_geom_bond_atom_site_label_1
_geom_bond_atom_site_label_2
_geom_bond_distance
Fe1 P1 2.2439(11)
Fe1 P2 2.2830(11)
Fe1 P3 2.2735(11)
Fe1 O2 1.973(2)
Fe1 O3 1.970(2)
Fe1 C1 1.738(4)
P1 C2 1.822(4)
P1 C3 1.830(4)
P1 C4 1.819(4)
P2 C30 1.823(3)
P2 C31 1.834(3)
P2 C37 1.827(3)
P3 C12 1.821(3)
P3 C13 1.832(3)
P3 C19 1.828(3)
O1 C1 1.159(4)
O2 C6 1.397(4)
O3 C5 1.402(4)
C2 H2A 0.9800
C2 H2B 0.9800
C2 H2C 0.9800
C3 H3A 0.9800
C3 H3B 0.9800
C3 H3C 0.9800
C4 H4A 0.9800
C4 H4B 0.9800
C4 H4C 0.9800
C5 H5 1.0000
C5 C6 1.553(4)
C5 C25 1.509(5)
C6 H6 1.0000
C6 C7 1.506(4)
C7 C8 1.403(5)
C7 C12 1.388(5)
C8 H8 0.9500
C8 C9 1.375(5)
C9 H9 0.9500
C9 C10 1.384(5)
C10 H10 0.9500
C10 C11 1.378(5)
C11 H11 0.9500
C11 C12 1.398(5)
C13 C14 1.399(5)
C13 C18 1.388(5)
C14 H14 0.9500
C14 C15 1.376(5)
C15 H15 0.9500
C15 C16 1.398(5)
C16 H16 0.9500
C16 C17 1.365(5)
C17 H17 0.9500
C17 C18 1.392(5)
C18 H18 0.9500
C19 C20 1.388(5)
C19 C24 1.393(5)
C20 H20 0.9500
C20 C21 1.392(5)
C21 H21 0.9500
C21 C22 1.368(6)
C22 H22 0.9500
C22 C23 1.376(6)
C23 H23 0.9500
C23 C24 1.386(5)
C24 H24 0.9500
C25 C26 1.391(5)
C25 C30 1.398(5)
C26 H26 0.9500
C26 C27 1.379(5)
C27 H27 0.9500
C27 C28 1.381(5)
C28 H28 0.9500
C28 C29 1.368(5)
C29 H29 0.9500
C29 C30 1.400(4)
C31 C32 1.394(5)
C31 C36 1.391(5)
C32 H32 0.9500
C32 C33 1.386(5)
C33 H33 0.9500
C33 C34 1.378(5)
C34 H34 0.9500
C34 C35 1.370(5)
C35 H35 0.9500
C35 C36 1.394(5)
C36 H36 0.9500
C37 C38 1.391(5)
C37 C42 1.394(5)
C38 H38 0.9500
C38 C39 1.388(5)
C39 H39 0.9500
C39 C40 1.367(6)
C40 H40 0.9500
C40 C41 1.392(6)
C41 H41 0.9500
C41 C42 1.377(5)
C42 H42 0.9500
Cl3 C44 1.760(4)
Cl4 C44 1.758(4)
C44 H44A 0.9900
C44 H44B 0.9900
Cl1 C43 1.758(5)
Cl2 C43 1.741(4)
C43 H43A 0.9900
C43 H43B 0.9900

loop_
_geom_torsion_atom_site_label_1
_geom_torsion_atom_site_label_2
_geom_torsion_atom_site_label_3
_geom_torsion_atom_site_label_4
_geom_torsion
Fe1 P2 C30 C25 -4.7(3)
Fe1 P2 C30 C29 179.1(2)
Fe1 P2 C31 C32 63.2(3)
Fe1 P2 C31 C36 -115.2(3)
Fe1 P2 C37 C38 -106.4(3)
Fe1 P2 C37 C42 71.3(3)
Fe1 P3 C12 C7 -11.0(3)
Fe1 P3 C12 C11 172.3(2)
Fe1 P3 C13 C14 -50.9(3)
Fe1 P3 C13 C18 128.5(3)
Fe1 P3 C19 C20 -77.8(3)
Fe1 P3 C19 C24 96.6(3)
Fe1 O2 C6 C5 -33.7(3)
Fe1 O2 C6 C7 88.8(3)
Fe1 O3 C5 C6 -31.5(3)
Fe1 O3 C5 C25 89.2(3)
P2 C31 C32 C33 -177.1(3)
P2 C31 C36 C35 176.3(3)
P2 C37 C38 C39 178.4(3)
P2 C37 C42 C41 -179.4(3)
P3 C13 C14 C15 178.6(3)
P3 C13 C18 C17 -177.6(3)
P3 C19 C20 C21 177.6(3)
P3 C19 C24 C23 -176.8(3)
O2 C6 C7 C8 139.3(3)
O2 C6 C7 C12 -43.3(4)
O3 C5 C6 O2 43.1(3)
O3 C5 C6 C7 -82.1(3)
O3 C5 C25 C26 134.8(3)
O3 C5 C25 C30 -48.4(4)
C5 C6 C7 C8 -99.0(3)
C5 C6 C7 C12 78.4(4)
C5 C25 C26 C27 176.0(3)
C5 C25 C30 P2 6.7(4)
C5 C25 C30 C29 -177.1(3)
C6 C5 C25 C26 -103.3(3)
C6 C5 C25 C30 73.5(4)
C6 C7 C8 C9 176.6(3)
C6 C7 C12 P3 6.8(4)
C6 C7 C12 C11 -176.6(3)
C7 C8 C9 C10 -0.1(5)
C8 C7 C12 P3 -175.8(2)
C8 C7 C12 C11 0.8(5)
C8 C9 C10 C11 0.9(5)
C9 C10 C11 C12 -0.9(5)
C10 C11 C12 P3 176.7(3)
C10 C11 C12 C7 0.0(5)
C12 P3 C13 C14 72.3(3)
C12 P3 C13 C18 -108.3(3)
C12 P3 C19 C20 160.1(3)
C12 P3 C19 C24 -25.5(3)
C12 C7 C8 C9 -0.8(5)
C13 P3 C12 C7 -139.0(3)
C13 P3 C12 C11 44.4(3)
C13 P3 C19 C20 57.1(3)
C13 P3 C19 C24 -128.5(3)
C13 C14 C15 C16 -1.3(5)
C14 C13 C18 C17 1.8(5)
C14 C15 C16 C17 2.4(6)
C15 C16 C17 C18 -1.5(6)
C16 C17 C18 C13 -0.6(5)
C18 C13 C14 C15 -0.8(5)
C19 P3 C12 C7 112.2(3)
C19 P3 C12 C11 -64.4(3)
C19 P3 C13 C14 176.9(3)
C19 P3 C13 C18 -3.7(3)
C19 C20 C21 C22 -1.5(6)
C20 C19 C24 C23 -2.1(6)
C20 C21 C22 C23 -1.1(6)
C21 C22 C23 C24 2.1(7)
C22 C23 C24 C19 -0.4(7)
C24 C19 C20 C21 3.1(5)
C25 C5 C6 O2 -81.7(3)
C25 C5 C6 C7 153.1(3)
C25 C26 C27 C28 0.9(5)
C26 C25 C30 P2 -176.4(2)
C26 C25 C30 C29 -0.3(5)
C26 C27 C28 C29 0.2(5)
C27 C28 C29 C30 -1.3(5)
C28 C29 C30 P2 177.6(3)
C28 C29 C30 C25 1.3(5)
C30 P2 C31 C32 -58.9(3)
C30 P2 C31 C36 122.7(3)
C30 P2 C37 C38 16.5(3)
C30 P2 C37 C42 -165.8(3)
C30 C25 C26 C27 -0.8(5)
C31 P2 C30 C25 124.5(3)
C31 P2 C30 C29 -51.7(3)
C31 P2 C37 C38 117.6(3)
C31 P2 C37 C42 -64.7(3)
C31 C32 C33 C34 -0.4(6)
C32 C31 C36 C35 -2.0(5)
C32 C33 C34 C35 -0.1(6)
C33 C34 C35 C36 -0.5(7)
C34 C35 C36 C31 1.6(6)
C36 C31 C32 C33 1.4(5)
C37 P2 C30 C25 -128.3(3)
C37 P2 C30 C29 55.5(3)
C37 P2 C31 C32 -165.7(3)
C37 P2 C31 C36 16.0(4)
C37 C38 C39 C40 0.6(6)
C38 C37 C42 C41 -1.6(5)
C38 C39 C40 C41 -0.9(6)
C39 C40 C41 C42 -0.1(6)
C40 C41 C42 C37 1.3(5)
C42 C37 C38 C39 0.6(5)
